data_9008256
loop_
_publ_author_name
'Giacovazzo, C.'
'Scandale, E.'
'Scordari, F.'

_publ_section_title
;
 The crystal structure of chlorotionite, CuK2Cl2SO4
;
_journal_name_full 'Zeitschrift fur Kristallographie'
_journal_page_first 226
_journal_page_last 237
_journal_volume 144
_journal_year 1976
_chemical_compound_source '1906 eruption of Vesuvius, Italy'
_chemical_formula_sum 'Cl2 Cu K2 O4 S'
_chemical_name_mineral Chlorothionite
_space_group_IT_number 62
_symmetry_space_group_name_Hall '-P 2ac 2n'
_symmetry_space_group_name_H-M 'P n m a'
_cell_angle_alpha 90
_cell_angle_beta 90
_cell_angle_gamma 90
_cell_length_a 7.732
_cell_length_b 6.078
_cell_length_c 16.292
_cell_formula_units_Z 4
_cell_volume 765.644
_database_code_amcsd 0010784
_exptl_crystal_density_diffrn 2.678
_cod_original_formula_sum 'Cu K2 Cl2 S O4'
_cod_database_code 9008256

loop_
_space_group_symop_operation_xyz
x,y,z
x,1/2-y,z
-x,1/2+y,-z
1/2-x,1/2+y,1/2+z
1/2+x,1/2-y,1/2-z
1/2+x,y,1/2-z
1/2-x,-y,1/2+z
-x,-y,-z

loop_
_atom_site_aniso_label
_atom_site_aniso_U_11
_atom_site_aniso_U_22
_atom_site_aniso_U_33
_atom_site_aniso_U_12
_atom_site_aniso_U_13
_atom_site_aniso_U_23
Cu 0.01181 0.03275 0.01479 0.00000 0.00000 0.00000
K1 0.01575 0.02077 0.04841 0.00000 0.00255 0.00000
K2 0.01726 0.02059 0.02017 0.00000 -0.00064 0.00000
Cl1 0.01726 0.02938 0.01748 0.00000 -0.00255 0.00000
Cl2 0.01908 0.02134 0.01883 0.00000 -0.00447 0.00000
S 0.01090 0.01516 0.01479 0.00000 -0.00128 0.00000
O1 0.00848 0.04304 0.01883 0.00000 0.00064 0.00000
O2 0.02635 0.01123 0.02286 -0.00024 -0.00383 -0.00351
O3 0.00939 0.03930 0.01614 0.00000 0.00319 0.00000

loop_
_atom_site_label
_atom_site_fract_x
_atom_site_fract_y
_atom_site_fract_z
_atom_site_U_iso_or_equiv
Cu 0.62120 0.75000 0.46150 0.01963
K1 0.38210 0.25000 0.28080 0.02862
K2 0.11930 0.75000 0.40500 0.01912
Cl1 0.60260 0.25000 0.45150 0.02153
Cl2 0.84020 0.75000 0.55260 0.01976
S 0.62960 0.75000 0.30240 0.01355
O1 0.77580 0.75000 0.36290 0.02394
O2 0.63240 0.94810 0.25180 0.02001
O3 0.47520 0.75000 0.35870 0.02153

loop_
_cod_related_entry_id
_cod_related_entry_database
_cod_related_entry_code
1 AMCSD 0010784
